data_4342253
loop_
_publ_author_name
'Deshmukh, Mahesh S.'
'Yadav, Ashok'
'Pant, Rakesh'
'Boomishankar, Ramamoorthy'

_publ_section_title
;
 Thermochromic and Mechanochromic Luminescence Umpolung in Isostructural
 Metal-Organic Frameworks Based on Cu6I6 Clusters.
;
_journal_issue 4
_journal_name_full 'Inorganic chemistry'
_journal_page_first 1337
_journal_page_last 1345
_journal_paper_doi 10.1021/ic502207f
_journal_volume 54
_journal_year 2015
_chemical_formula_sum 'C56 H42 Cu6 I6 N6 Si2'
_chemical_formula_weight 1997.77
_chemical_name_systematic
;
 ?
;
_space_group_crystal_system trigonal
_space_group_IT_number 148
_space_group_name_Hall '-R 3'
_space_group_name_H-M_alt 'R -3 :H'
_symmetry_space_group_name_Hall '-R 3'
_symmetry_space_group_name_H-M 'R -3 :H'
_atom_sites_solution_hydrogens geom
_atom_sites_solution_primary direct
_atom_sites_solution_secondary difmap
_audit_creation_method SHELXL-2013
_cell_angle_alpha 90
_cell_angle_beta 90
_cell_angle_gamma 120
_cell_formula_units_Z 3
_cell_length_a 13.076(2)
_cell_length_b 13.076(2)
_cell_length_c 30.416(5)
_cell_measurement_reflns_used 5501
_cell_measurement_temperature 296(2)
_cell_measurement_theta_max 28.21
_cell_measurement_theta_min 2.24
_cell_volume 4503.8(12)
_computing_cell_refinement 'Bruker SAINT'
_computing_data_collection 'Bruker APEX2'
_computing_data_reduction 'Bruker SAINT'
_computing_molecular_graphics 'Bruker SHELXTL'
_computing_publication_material 'Bruker SHELXTL'
_computing_structure_refinement 'SHELXL-2013 (Sheldrick, 2013)'
_computing_structure_solution 'SHELXS-97 (Sheldrick, 2008)'
_diffrn_ambient_temperature 296(2)
_diffrn_measured_fraction_theta_full 1.000
_diffrn_measured_fraction_theta_max 0.995
_diffrn_measurement_device_type 'Bruker Smart Apex Duo'
_diffrn_measurement_method 'Omega and Phi Scans'
_diffrn_radiation_type MoK\a
_diffrn_radiation_wavelength 0.71073
_diffrn_reflns_av_R_equivalents 0.0924
_diffrn_reflns_av_unetI/netI 0.0470
_diffrn_reflns_Laue_measured_fraction_full 1.000
_diffrn_reflns_Laue_measured_fraction_max 0.995
_diffrn_reflns_limit_h_max 19
_diffrn_reflns_limit_h_min -19
_diffrn_reflns_limit_k_max 16
_diffrn_reflns_limit_k_min -19
_diffrn_reflns_limit_l_max 33
_diffrn_reflns_limit_l_min -44
_diffrn_reflns_number 34095
_diffrn_reflns_point_group_measured_fraction_full 1.000
_diffrn_reflns_point_group_measured_fraction_max 0.995
_diffrn_reflns_theta_full 25.242
_diffrn_reflns_theta_max 31.232
_diffrn_reflns_theta_min 1.919
_diffrn_source 'fine-focus sealed tube'
_exptl_absorpt_coefficient_mu 5.253
_exptl_absorpt_correction_T_max 0.7462
_exptl_absorpt_correction_T_min 0.6048
_exptl_absorpt_correction_type multi-scan
_exptl_absorpt_process_details SADABS
_exptl_crystal_colour green
_exptl_crystal_density_diffrn 2.210
_exptl_crystal_description Hexagonal
_exptl_crystal_F_000 2820
_exptl_crystal_size_max 0.1
_exptl_crystal_size_mid 0.08
_exptl_crystal_size_min 0.06
_refine_diff_density_max 0.817
_refine_diff_density_min -1.272
_refine_diff_density_rms 0.129
_refine_ls_extinction_method none
_refine_ls_goodness_of_fit_ref 1.000
_refine_ls_hydrogen_treatment constr
_refine_ls_matrix_type full
_refine_ls_number_parameters 116
_refine_ls_number_reflns 3263
_refine_ls_number_restraints 0
_refine_ls_restrained_S_all 1.000
_refine_ls_R_factor_all 0.0660
_refine_ls_R_factor_gt 0.0357
_refine_ls_shift/su_max 0.003
_refine_ls_shift/su_mean 0.000
_refine_ls_structure_factor_coef Fsqd
_refine_ls_weighting_details 'w=1/[\s^2^(Fo^2^)+(0.0257P)^2^+20.1484P] where P=(Fo^2^+2Fc^2^)/3'
_refine_ls_weighting_scheme calc
_refine_ls_wR_factor_gt 0.0737
_refine_ls_wR_factor_ref 0.0857
_reflns_Friedel_coverage 0.000
_reflns_number_gt 2293
_reflns_number_total 3263
_reflns_threshold_expression 'I > 2\s(I)'
_cod_data_source_file ic502207f_si_006.cif
_cod_data_source_block trial1_a
_cod_depositor_comments 'Adding full bibliography for 4342249--4342255.cif.'
_cod_original_cell_volume 4503.8(16)
_cod_database_code 4342253
_shelx_space_group_comment
;
The symmetry employed for this shelxl refinement is uniquely defined
by the following loop, which should always be used as a source of
symmetry information in preference to the above space-group names.
They are only intended as comments.
;
_shelxl_version_number 2013-4

loop_
_space_group_symop_operation_xyz
'x, y, z'
'-y, x-y, z'
'-x+y, -x, z'
'x+2/3, y+1/3, z+1/3'
'-y+2/3, x-y+1/3, z+1/3'
'-x+y+2/3, -x+1/3, z+1/3'
'x+1/3, y+2/3, z+2/3'
'-y+1/3, x-y+2/3, z+2/3'
'-x+y+1/3, -x+2/3, z+2/3'
'-x, -y, -z'
'y, -x+y, -z'
'x-y, x, -z'
'-x+2/3, -y+1/3, -z+1/3'
'y+2/3, -x+y+1/3, -z+1/3'
'x-y+2/3, x+1/3, -z+1/3'
'-x+1/3, -y+2/3, -z+2/3'
'y+1/3, -x+y+2/3, -z+2/3'
'x-y+1/3, x+2/3, -z+2/3'

loop_
_atom_site_label
_atom_site_type_symbol
_atom_site_fract_x
_atom_site_fract_y
_atom_site_fract_z
_atom_site_U_iso_or_equiv
_atom_site_adp_type
_atom_site_occupancy
_atom_site_site_symmetry_order
_atom_site_calc_flag
_atom_site_refinement_flags_posn
_atom_site_refinement_flags_adp
_atom_site_refinement_flags_occupancy
I1 I 1.00431(2) 0.81025(2) 0.05790(2) 0.03857(9) Uani 1 1 d . . .
Cu1 Cu 0.81194(4) 0.79800(5) 0.03023(2) 0.04891(15) Uani 1 1 d . . .
Si1 Si 0.3333 0.6667 0.01326(6) 0.0322(4) Uani 1 3 d S T P
C1 C 0.3333 0.6667 -0.0473(3) 0.055(2) Uani 1 3 d S T P
H1A H 0.2881 0.7011 -0.0579 0.083 Uiso 0.3333 1 calc R U P
H1B H 0.2989 0.5870 -0.0579 0.083 Uiso 0.3333 1 calc R U P
H1C H 0.4130 0.7119 -0.0579 0.083 Uiso 0.3333 1 calc R U P
C11 C 0.4369(3) 0.6227(3) 0.03814(13) 0.0337(7) Uani 1 1 d . . .
C12 C 0.5576(3) 0.6815(3) 0.02669(13) 0.0366(8) Uani 1 1 d . . .
H12 H 0.5798 0.7295 0.0019 0.044 Uiso 1 1 calc R U .
N13 N 0.6419(3) 0.6745(3) 0.04804(11) 0.0356(7) Uani 1 1 d . . .
C14 C 0.6086(3) 0.6001(3) 0.08441(12) 0.0322(7) Uani 1 1 d . . .
C15 C 0.6953(4) 0.5934(4) 0.10973(14) 0.0417(9) Uani 1 1 d . . .
H15 H 0.7745 0.6377 0.1019 0.050 Uiso 1 1 calc R U .
C16 C 0.6630(4) 0.5221(4) 0.14576(15) 0.0498(11) Uani 1 1 d . . .
H16 H 0.7208 0.5182 0.1623 0.060 Uiso 1 1 calc R U .
C17 C 0.5451(4) 0.4547(4) 0.15834(14) 0.0497(10) Uani 1 1 d . . .
H17 H 0.5248 0.4063 0.1830 0.060 Uiso 1 1 calc R U .
C18 C 0.4599(4) 0.4596(4) 0.13466(15) 0.0475(10) Uani 1 1 d . . .
H18 H 0.3814 0.4144 0.1432 0.057 Uiso 1 1 calc R U .
C19 C 0.4894(3) 0.5329(3) 0.09695(13) 0.0370(8) Uani 1 1 d . . .
C20 C 0.4048(3) 0.5470(3) 0.07336(14) 0.0407(9) Uani 1 1 d . . .
H20 H 0.3259 0.5044 0.0817 0.049 Uiso 1 1 calc R U .

loop_
_atom_site_aniso_label
_atom_site_aniso_U_11
_atom_site_aniso_U_22
_atom_site_aniso_U_33
_atom_site_aniso_U_23
_atom_site_aniso_U_13
_atom_site_aniso_U_12
I1 0.03065(14) 0.04341(15) 0.03710(14) 0.00406(10) -0.00156(10) 0.01510(11)
Cu1 0.0329(3) 0.0545(3) 0.0537(3) 0.0018(2) 0.0001(2) 0.0177(2)
Si1 0.0275(5) 0.0275(5) 0.0415(9) 0.000 0.000 0.0138(2)
C1 0.056(3) 0.056(3) 0.054(5) 0.000 0.000 0.0279(15)
C11 0.0299(18) 0.0259(17) 0.046(2) 0.0025(15) 0.0015(15) 0.0146(14)
C12 0.0305(18) 0.0333(19) 0.047(2) 0.0064(15) 0.0023(15) 0.0162(16)
N13 0.0299(15) 0.0319(16) 0.0446(17) 0.0045(13) 0.0038(13) 0.0153(13)
C14 0.0347(18) 0.0285(17) 0.0362(19) 0.0003(14) 0.0009(14) 0.0179(15)
C15 0.034(2) 0.044(2) 0.048(2) 0.0007(18) -0.0016(17) 0.0194(18)
C16 0.052(3) 0.059(3) 0.048(2) 0.001(2) -0.0091(19) 0.034(2)
C17 0.059(3) 0.042(2) 0.044(2) 0.0084(18) -0.003(2) 0.022(2)
C18 0.040(2) 0.040(2) 0.053(2) 0.0092(18) -0.0008(19) 0.0124(18)
C19 0.0326(19) 0.0248(17) 0.047(2) 0.0052(15) 0.0003(16) 0.0091(15)
C20 0.0297(18) 0.034(2) 0.054(2) 0.0075(17) 0.0046(16) 0.0125(16)

loop_
_atom_type_symbol
_atom_type_description
_atom_type_scat_dispersion_real
_atom_type_scat_dispersion_imag
_atom_type_scat_source
C C 0.0033 0.0016 'International Tables Vol C Tables 4.2.6.8 and 6.1.1.4'
H H 0.0000 0.0000 'International Tables Vol C Tables 4.2.6.8 and 6.1.1.4'
N N 0.0061 0.0033 'International Tables Vol C Tables 4.2.6.8 and 6.1.1.4'
Si Si 0.0817 0.0704 'International Tables Vol C Tables 4.2.6.8 and 6.1.1.4'
Cu Cu 0.3201 1.2651 'International Tables Vol C Tables 4.2.6.8 and 6.1.1.4'
I I -0.4742 1.8119 'International Tables Vol C Tables 4.2.6.8 and 6.1.1.4'

loop_
_geom_angle_atom_site_label_1
_geom_angle_atom_site_label_2
_geom_angle_atom_site_label_3
_geom_angle
_geom_angle_site_symmetry_1
_geom_angle_site_symmetry_3
Cu1 I1 Cu1 73.444(18) . 12_655
Cu1 I1 Cu1 112.00(2) . 2_765
Cu1 I1 Cu1 70.711(17) 12_655 2_765
N13 Cu1 I1 126.78(9) . .
N13 Cu1 I1 105.43(9) . 11_565
I1 Cu1 I1 110.48(2) . 11_565
N13 Cu1 I1 97.42(9) . 3_675
I1 Cu1 I1 109.04(2) . 3_675
I1 Cu1 I1 105.31(2) 11_565 3_675
C1 Si1 C11 113.81(13) . .
C1 Si1 C11 113.81(13) . 2_665
C11 Si1 C11 104.81(15) . 2_665
C1 Si1 C11 113.81(13) . 3_565
C11 Si1 C11 104.81(15) . 3_565
C11 Si1 C11 104.81(15) 2_665 3_565
C20 C11 C12 116.1(3) . .
C20 C11 Si1 121.9(3) . .
C12 C11 Si1 121.1(3) . .
N13 C12 C11 125.9(4) . .
C12 N13 C14 117.3(3) . .
C12 N13 Cu1 115.3(2) . .
C14 N13 Cu1 126.4(2) . .
N13 C14 C19 120.9(3) . .
N13 C14 C15 119.9(3) . .
C19 C14 C15 119.2(3) . .
C16 C15 C14 119.9(4) . .
C15 C16 C17 121.3(4) . .
C18 C17 C16 120.0(4) . .
C17 C18 C19 120.7(4) . .
C20 C19 C14 118.6(3) . .
C20 C19 C18 122.4(4) . .
C14 C19 C18 118.8(4) . .
C11 C20 C19 121.1(3) . .

loop_
_geom_bond_atom_site_label_1
_geom_bond_atom_site_label_2
_geom_bond_distance
_geom_bond_site_symmetry_2
I1 Cu1 2.5803(7) .
I1 Cu1 2.6831(8) 12_655
I1 Cu1 2.7565(7) 2_765
Cu1 N13 2.062(3) .
Cu1 I1 2.6832(8) 11_565
Cu1 I1 2.7567(7) 3_675
Si1 C1 1.843(8) .
Si1 C11 1.875(4) .
Si1 C11 1.875(4) 2_665
Si1 C11 1.875(4) 3_565
C11 C20 1.374(5) .
C11 C12 1.411(5) .
C12 N13 1.321(5) .
N13 C14 1.392(5) .
C14 C19 1.407(5) .
C14 C15 1.408(5) .
C15 C16 1.362(6) .
C16 C17 1.393(6) .
C17 C18 1.354(6) .
C18 C19 1.419(5) .
C19 C20 1.405(5) .
